data_1553920
loop_
_publ_author_name
'Grandl, Markus'
'Sun, Yu'
'Pammer, Frank'

_publ_section_title
;
 Electronic and structural properties of N \\rightarrow B-ladder boranes
 with high electron affinity
;
_journal_issue 3
_journal_name_full 'Organic Chemistry Frontiers'
_journal_page_first 336
_journal_paper_doi 10.1039/C7QO00876G
_journal_volume 5
_journal_year 2018
_chemical_formula_sum 'C40 H54 B2 N2'
_chemical_formula_weight 584.47
_space_group_crystal_system monoclinic
_space_group_IT_number 14
_space_group_name_Hall '-P 2yn'
_space_group_name_H-M_alt 'P 1 21/n 1'
_atom_sites_solution_hydrogens geom
_atom_sites_solution_primary direct
_atom_sites_solution_secondary difmap
_audit_creation_method SHELXL-2014/7
_audit_update_record
;
2017-09-26 deposited with the CCDC.
2017-11-27 downloaded from the CCDC.
;
_cell_angle_alpha 90
_cell_angle_beta 94.829(1)
_cell_angle_gamma 90
_cell_formula_units_Z 4
_cell_length_a 17.2519(2)
_cell_length_b 10.4002(1)
_cell_length_c 18.7527(2)
_cell_measurement_reflns_used 10796
_cell_measurement_temperature 150(2)
_cell_measurement_theta_max 73.6030
_cell_measurement_theta_min 4.7130
_cell_volume 3352.73(6)
_computing_cell_refinement 'CrysAlisPro 1.171.38.43f (Rigaku OD, 2015)'
_computing_data_collection 'CrysAlisPro 1.171.38.43f (Rigaku OD, 2015)'
_computing_data_reduction 'CrysAlisPro 1.171.38.43f (Rigaku OD, 2015)'
_computing_structure_refinement 'SHELXL-2014/7 (Sheldrick, 2014)'
_computing_structure_solution 'SIR92 (Giacovazzo et al., 1994)'
_diffrn_ambient_temperature 150(2)
_diffrn_detector_area_resol_mean 10.3385
_diffrn_measured_fraction_theta_full 1.000
_diffrn_measured_fraction_theta_max 0.987
_diffrn_measurement_device_type 'SuperNova, Dual, Cu at zero, Atlas'
_diffrn_measurement_method '\w scans'
_diffrn_radiation_type 'Cu K\a'
_diffrn_radiation_wavelength 1.54184
_diffrn_reflns_av_R_equivalents 0.0324
_diffrn_reflns_av_unetI/netI 0.0263
_diffrn_reflns_Laue_measured_fraction_full 1.000
_diffrn_reflns_Laue_measured_fraction_max 0.987
_diffrn_reflns_limit_h_max 21
_diffrn_reflns_limit_h_min -15
_diffrn_reflns_limit_k_max 10
_diffrn_reflns_limit_k_min -12
_diffrn_reflns_limit_l_max 23
_diffrn_reflns_limit_l_min -22
_diffrn_reflns_number 23298
_diffrn_reflns_point_group_measured_fraction_full 1.000
_diffrn_reflns_point_group_measured_fraction_max 0.987
_diffrn_reflns_theta_full 67.684
_diffrn_reflns_theta_max 74.114
_diffrn_reflns_theta_min 3.344
_diffrn_source 'micro-focus sealed X-ray tube'
_exptl_absorpt_coefficient_mu 0.484
_exptl_absorpt_correction_T_max 1.00000
_exptl_absorpt_correction_T_min 0.72177
_exptl_absorpt_correction_type multi-scan
_exptl_absorpt_process_details
;
CrysAlisPro 1.171.38.43f (Rigaku Oxford Diffraction, 2015)
Empirical absorption correction using spherical harmonics,
 implemented in SCALE3 ABSPACK scaling algorithm.
;
_exptl_crystal_colour red
_exptl_crystal_density_diffrn 1.158
_exptl_crystal_description 'transparent plate'
_exptl_crystal_F_000 1272
_exptl_crystal_size_max 0.213
_exptl_crystal_size_mid 0.141
_exptl_crystal_size_min 0.055
_refine_diff_density_max 0.878
_refine_diff_density_min -0.379
_refine_diff_density_rms 0.048
_refine_ls_extinction_method none
_refine_ls_goodness_of_fit_ref 1.025
_refine_ls_hydrogen_treatment constr
_refine_ls_matrix_type full
_refine_ls_number_parameters 401
_refine_ls_number_reflns 6718
_refine_ls_number_restraints 0
_refine_ls_restrained_S_all 1.025
_refine_ls_R_factor_all 0.0727
_refine_ls_R_factor_gt 0.0611
_refine_ls_shift/su_max 0.000
_refine_ls_shift/su_mean 0.000
_refine_ls_structure_factor_coef Fsqd
_refine_ls_weighting_details 'w=1/[\s^2^(Fo^2^)+(0.0789P)^2^+2.5274P] where P=(Fo^2^+2Fc^2^)/3'
_refine_ls_weighting_scheme calc
_refine_ls_wR_factor_gt 0.1623
_refine_ls_wR_factor_ref 0.1700
_reflns_Friedel_coverage 0.000
_reflns_number_gt 5754
_reflns_number_total 6718
_reflns_threshold_expression 'I > 2\s(I)'
_cod_data_source_file c7qo00876g2.cif
_cod_data_source_block shelx_CCDC2
_cod_original_sg_symbol_H-M 'P 21/n'
_cod_database_code 1553920
_shelx_shelxl_version_number 2014/7
_shelx_space_group_comment
;
The symmetry employed for this shelxl refinement is uniquely defined
by the following loop, which should always be used as a source of
symmetry information in preference to the above space-group names.
They are only intended as comments.
;
_shelx_estimated_absorpt_t_min 0.904
_shelx_estimated_absorpt_t_max 0.974

loop_
_space_group_symop_operation_xyz
'x, y, z'
'-x+1/2, y+1/2, -z+1/2'
'-x, -y, -z'
'x-1/2, -y-1/2, z-1/2'

loop_
_atom_site_label
_atom_site_type_symbol
_atom_site_fract_x
_atom_site_fract_y
_atom_site_fract_z
_atom_site_U_iso_or_equiv
_atom_site_adp_type
_atom_site_occupancy
_atom_site_site_symmetry_order
_atom_site_calc_flag
_atom_site_refinement_flags_posn
_atom_site_refinement_flags_adp
C1 C 0.56133(10) 0.01707(17) 0.75163(9) 0.0272(4) Uani 1 1 d . .
C2 C 0.62921(11) -0.0228(2) 0.79125(11) 0.0371(4) Uani 1 1 d . .
H2 H 0.6568 0.0372 0.8220 0.045 Uiso 1 1 calc R U
C3 C 0.65769(12) -0.1464(2) 0.78722(12) 0.0444(5) Uani 1 1 d . .
H3 H 0.7037 -0.1703 0.8154 0.053 Uiso 1 1 calc R U
C4 C 0.61938(12) -0.2355(2) 0.74218(13) 0.0439(5) Uani 1 1 d . .
H4 H 0.6389 -0.3206 0.7394 0.053 Uiso 1 1 calc R U
C5 C 0.55245(11) -0.19937(18) 0.70128(11) 0.0340(4) Uani 1 1 d . .
H5 H 0.5263 -0.2600 0.6699 0.041 Uiso 1 1 calc R U
C6 C 0.52275(9) -0.07465(16) 0.70563(9) 0.0249(3) Uani 1 1 d . .
C7 C 0.53242(10) 0.15380(17) 0.75462(9) 0.0285(4) Uani 1 1 d . .
H7 H 0.5802 0.2073 0.7653 0.034 Uiso 1 1 calc R U
C8 C 0.48031(12) 0.1823(2) 0.81647(11) 0.0413(5) Uani 1 1 d . .
H8 H 0.4659 0.2752 0.8119 0.050 Uiso 1 1 calc R U
C9 C 0.40562(15) 0.1104(3) 0.81468(14) 0.0644(8) Uani 1 1 d . .
H9A H 0.4161 0.0178 0.8138 0.097 Uiso 1 1 calc R U
H9B H 0.3725 0.1346 0.7717 0.097 Uiso 1 1 calc R U
H9C H 0.3790 0.1314 0.8574 0.097 Uiso 1 1 calc R U
C10 C 0.52383(18) 0.1677(5) 0.88923(14) 0.1053(16) Uani 1 1 d . .
H10A H 0.4938 0.2074 0.9255 0.158 Uiso 1 1 calc R U
H10B H 0.5746 0.2102 0.8893 0.158 Uiso 1 1 calc R U
H10C H 0.5314 0.0762 0.9001 0.158 Uiso 1 1 calc R U
C11 C 0.56149(10) 0.18129(17) 0.61532(10) 0.0293(4) Uani 1 1 d . .
H11 H 0.5818 0.0912 0.6181 0.035 Uiso 1 1 calc R U
C12 C 0.63005(11) 0.27308(19) 0.63573(12) 0.0393(5) Uani 1 1 d . .
H12A H 0.6643 0.2741 0.5960 0.047 Uiso 1 1 calc R U
H12B H 0.6606 0.2375 0.6782 0.047 Uiso 1 1 calc R U
C13 C 0.60820(12) 0.4133(2) 0.65235(14) 0.0460(5) Uani 1 1 d . .
H13A H 0.6527 0.4536 0.6808 0.055 Uiso 1 1 calc R U
H13B H 0.6001 0.4610 0.6066 0.055 Uiso 1 1 calc R U
C14 C 0.53512(12) 0.42884(18) 0.69321(13) 0.0419(5) Uani 1 1 d . .
H14A H 0.5184 0.5199 0.6905 0.050 Uiso 1 1 calc R U
H14B H 0.5487 0.4080 0.7443 0.050 Uiso 1 1 calc R U
C15 C 0.46597(10) 0.34304(17) 0.66464(11) 0.0316(4) Uani 1 1 d . .
H15 H 0.4222 0.3554 0.6958 0.038 Uiso 1 1 calc R U
C16 C 0.43773(12) 0.38202(19) 0.58710(12) 0.0407(5) Uani 1 1 d . .
H16A H 0.3843 0.3485 0.5765 0.049 Uiso 1 1 calc R U
H16B H 0.4347 0.4770 0.5850 0.049 Uiso 1 1 calc R U
C17 C 0.48733(14) 0.3362(2) 0.52759(12) 0.0463(5) Uani 1 1 d . .
H17A H 0.4544 0.3357 0.4817 0.056 Uiso 1 1 calc R U
H17B H 0.5297 0.3991 0.5230 0.056 Uiso 1 1 calc R U
C18 C 0.52321(12) 0.2032(2) 0.53954(10) 0.0377(4) Uani 1 1 d . .
H18A H 0.5628 0.1903 0.5049 0.045 Uiso 1 1 calc R U
H18B H 0.4821 0.1377 0.5294 0.045 Uiso 1 1 calc R U
C19 C 0.45001(9) -0.04051(15) 0.66386(8) 0.0215(3) Uani 1 1 d . .
C20 C 0.39765(9) -0.13052(16) 0.63381(8) 0.0227(3) Uani 1 1 d . .
H20 H 0.4115 -0.2189 0.6349 0.027 Uiso 1 1 calc R U
C21 C 0.32527(9) -0.09390(16) 0.60216(8) 0.0230(3) Uani 1 1 d . .
C22 C 0.35924(9) 0.11558(16) 0.63005(8) 0.0236(3) Uani 1 1 d . .
H22 H 0.3457 0.2041 0.6284 0.028 Uiso 1 1 calc R U
C23 C 0.21050(10) -0.1351(2) 0.51581(10) 0.0335(4) Uani 1 1 d . .
C24 C 0.16367(12) -0.2263(2) 0.47770(11) 0.0444(5) Uani 1 1 d . .
H24 H 0.1222 -0.1971 0.4452 0.053 Uiso 1 1 calc R U
C25 C 0.17560(13) -0.3568(2) 0.48562(12) 0.0456(5) Uani 1 1 d . .
H25 H 0.1423 -0.4154 0.4590 0.055 Uiso 1 1 calc R U
C26 C 0.23575(13) -0.4028(2) 0.53198(11) 0.0403(5) Uani 1 1 d . .
H26 H 0.2442 -0.4927 0.5374 0.048 Uiso 1 1 calc R U
C27 C 0.28335(11) -0.31622(18) 0.57025(10) 0.0320(4) Uani 1 1 d . .
H27 H 0.3249 -0.3472 0.6021 0.038 Uiso 1 1 calc R U
C28 C 0.27156(10) -0.18305(17) 0.56296(9) 0.0271(4) Uani 1 1 d . .
C29 C 0.19361(12) 0.0068(2) 0.50875(11) 0.0398(5) Uani 1 1 d . .
H29 H 0.1358 0.0128 0.4995 0.048 Uiso 1 1 calc R U
C30 C 0.22593(16) 0.0706(2) 0.44383(12) 0.0529(6) Uani 1 1 d . .
H30 H 0.2056 0.1607 0.4423 0.063 Uiso 1 1 calc R U
C31 C 0.1966(2) 0.0086(3) 0.37205(13) 0.0814(10) Uani 1 1 d . .
H31A H 0.2116 0.0624 0.3326 0.122 Uiso 1 1 calc R U
H31B H 0.1398 0.0009 0.3693 0.122 Uiso 1 1 calc R U
H31C H 0.2198 -0.0770 0.3686 0.122 Uiso 1 1 calc R U
C32 C 0.31105(17) 0.0812(3) 0.44754(13) 0.0617(7) Uani 1 1 d . .
H32A H 0.3343 -0.0038 0.4566 0.093 Uiso 1 1 calc R U
H32B H 0.3290 0.1398 0.4864 0.093 Uiso 1 1 calc R U
H32C H 0.3267 0.1148 0.4021 0.093 Uiso 1 1 calc R U
C33 C 0.16243(11) 0.0206(2) 0.64904(12) 0.0393(5) Uani 1 1 d . .
H33 H 0.1693 -0.0748 0.6513 0.047 Uiso 1 1 calc R U
C34 C 0.07534(12) 0.0501(3) 0.62792(16) 0.0598(7) Uani 1 1 d . .
H34A H 0.0570 -0.0069 0.5877 0.072 Uiso 1 1 calc R U
H34B H 0.0452 0.0283 0.6689 0.072 Uiso 1 1 calc R U
C35 C 0.05688(13) 0.1909(3) 0.60572(17) 0.0659(8) Uani 1 1 d . .
H35A H 0.0055 0.1929 0.5780 0.079 Uiso 1 1 calc R U
H35B H 0.0527 0.2424 0.6496 0.079 Uiso 1 1 calc R U
C36 C 0.11651(13) 0.2558(3) 0.56103(12) 0.0500(6) Uani 1 1 d . .
H36A H 0.1068 0.3496 0.5601 0.060 Uiso 1 1 calc R U
H36B H 0.1085 0.2239 0.5112 0.060 Uiso 1 1 calc R U
C37 C 0.20195(11) 0.23166(19) 0.58917(10) 0.0333(4) Uani 1 1 d . .
H37 H 0.2365 0.2725 0.5555 0.040 Uiso 1 1 calc R U
C38 C 0.21773(12) 0.2954(2) 0.66349(11) 0.0380(4) Uani 1 1 d . .
H38A H 0.2746 0.3064 0.6732 0.046 Uiso 1 1 calc R U
H38B H 0.1942 0.3822 0.6613 0.046 Uiso 1 1 calc R U
C39 C 0.18727(14) 0.2231(2) 0.72679(12) 0.0486(5) Uani 1 1 d . .
H39A H 0.2178 0.2507 0.7712 0.058 Uiso 1 1 calc R U
H39B H 0.1326 0.2488 0.7308 0.058 Uiso 1 1 calc R U
C40 C 0.19085(13) 0.0771(2) 0.72204(11) 0.0438(5) Uani 1 1 d . .
H40A H 0.1591 0.0403 0.7586 0.053 Uiso 1 1 calc R U
H40B H 0.2453 0.0495 0.7340 0.053 Uiso 1 1 calc R U
N1 N 0.43143(8) 0.08642(13) 0.65498(7) 0.0214(3) Uani 1 1 d . .
N2 N 0.30425(8) 0.03220(14) 0.60724(7) 0.0235(3) Uani 1 1 d . .
B1 B 0.49810(11) 0.19662(18) 0.67445(10) 0.0241(4) Uani 1 1 d . .
B2 B 0.21353(11) 0.0767(2) 0.58620(11) 0.0303(4) Uani 1 1 d . .

loop_
_atom_site_aniso_label
_atom_site_aniso_U_11
_atom_site_aniso_U_22
_atom_site_aniso_U_33
_atom_site_aniso_U_23
_atom_site_aniso_U_13
_atom_site_aniso_U_12
C1 0.0255(8) 0.0301(9) 0.0258(8) 0.0037(7) 0.0005(6) -0.0043(7)
C2 0.0322(9) 0.0405(11) 0.0366(10) 0.0038(8) -0.0088(8) -0.0046(8)
C3 0.0339(10) 0.0437(12) 0.0524(12) 0.0113(10) -0.0150(9) 0.0030(9)
C4 0.0386(10) 0.0305(10) 0.0603(13) 0.0107(9) -0.0095(9) 0.0061(8)
C5 0.0317(9) 0.0251(9) 0.0437(10) 0.0056(8) -0.0061(8) 0.0001(7)
C6 0.0240(8) 0.0241(9) 0.0265(8) 0.0051(6) 0.0002(6) -0.0016(6)
C7 0.0241(8) 0.0299(9) 0.0312(9) -0.0067(7) 0.0014(7) -0.0045(7)
C8 0.0379(10) 0.0552(13) 0.0311(10) -0.0096(9) 0.0038(8) -0.0014(9)
C9 0.0546(14) 0.098(2) 0.0433(13) -0.0184(13) 0.0203(11) -0.0279(14)
C10 0.0541(16) 0.228(5) 0.0334(13) -0.033(2) -0.0015(12) 0.002(2)
C11 0.0292(9) 0.0224(8) 0.0377(9) 0.0019(7) 0.0112(7) 0.0015(7)
C12 0.0305(9) 0.0326(10) 0.0569(12) 0.0026(9) 0.0159(9) -0.0031(8)
C13 0.0374(11) 0.0298(11) 0.0722(15) 0.0003(10) 0.0127(10) -0.0105(8)
C14 0.0398(11) 0.0203(9) 0.0668(14) -0.0070(9) 0.0114(10) -0.0046(8)
C15 0.0295(9) 0.0205(8) 0.0461(10) -0.0014(7) 0.0109(8) 0.0002(7)
C16 0.0400(10) 0.0270(10) 0.0558(12) 0.0131(9) 0.0087(9) 0.0036(8)
C17 0.0547(13) 0.0408(12) 0.0442(11) 0.0163(9) 0.0103(10) 0.0032(10)
C18 0.0465(11) 0.0341(10) 0.0344(10) 0.0042(8) 0.0153(8) 0.0002(8)
C19 0.0233(7) 0.0214(8) 0.0199(7) 0.0018(6) 0.0031(6) -0.0001(6)
C20 0.0250(8) 0.0201(8) 0.0232(7) 0.0003(6) 0.0029(6) -0.0006(6)
C21 0.0244(8) 0.0235(8) 0.0213(7) -0.0004(6) 0.0039(6) -0.0004(6)
C22 0.0239(8) 0.0222(8) 0.0248(8) -0.0008(6) 0.0028(6) 0.0020(6)
C23 0.0269(9) 0.0427(11) 0.0304(9) -0.0087(8) -0.0004(7) -0.0011(8)
C24 0.0321(10) 0.0614(14) 0.0382(11) -0.0123(10) -0.0055(8) -0.0068(9)
C25 0.0448(11) 0.0496(13) 0.0419(11) -0.0153(10) 0.0010(9) -0.0196(10)
C26 0.0487(12) 0.0334(10) 0.0389(10) -0.0080(8) 0.0045(9) -0.0145(9)
C27 0.0348(9) 0.0299(10) 0.0314(9) -0.0042(7) 0.0031(7) -0.0064(7)
C28 0.0245(8) 0.0319(9) 0.0250(8) -0.0058(7) 0.0031(6) -0.0043(7)
C29 0.0336(10) 0.0460(12) 0.0374(10) -0.0086(9) -0.0106(8) 0.0111(8)
C30 0.0754(17) 0.0505(14) 0.0311(10) -0.0004(9) -0.0059(10) 0.0097(12)
C31 0.141(3) 0.0686(19) 0.0304(12) -0.0026(12) -0.0164(15) 0.0007(19)
C32 0.0800(18) 0.0692(17) 0.0385(12) 0.0099(11) 0.0198(12) 0.0253(14)
C33 0.0266(9) 0.0411(11) 0.0512(12) -0.0019(9) 0.0085(8) -0.0001(8)
C34 0.0248(10) 0.0758(18) 0.0796(18) -0.0056(14) 0.0089(10) -0.0010(11)
C35 0.0272(11) 0.088(2) 0.0816(19) -0.0056(16) 0.0005(11) 0.0191(12)
C36 0.0420(11) 0.0608(15) 0.0457(12) -0.0033(10) -0.0056(9) 0.0257(11)
C37 0.0294(9) 0.0375(10) 0.0331(9) 0.0002(8) 0.0027(7) 0.0110(8)
C38 0.0360(10) 0.0379(11) 0.0405(10) -0.0087(8) 0.0049(8) 0.0115(8)
C39 0.0528(13) 0.0569(14) 0.0377(11) -0.0068(10) 0.0130(9) 0.0142(11)
C40 0.0441(11) 0.0517(13) 0.0379(11) 0.0043(9) 0.0173(9) 0.0038(9)
N1 0.0221(6) 0.0196(7) 0.0226(6) 0.0001(5) 0.0020(5) 0.0004(5)
N2 0.0221(6) 0.0253(7) 0.0233(7) -0.0017(5) 0.0022(5) 0.0011(5)
B1 0.0223(8) 0.0189(9) 0.0316(9) -0.0018(7) 0.0047(7) -0.0025(7)
B2 0.0208(9) 0.0373(12) 0.0321(10) -0.0039(8) -0.0017(7) 0.0055(8)

loop_
_atom_type_symbol
_atom_type_description
_atom_type_scat_dispersion_real
_atom_type_scat_dispersion_imag
_atom_type_scat_source
C C 0.0181 0.0091 'International Tables Vol C Tables 4.2.6.8 and 6.1.1.4'
H H 0.0000 0.0000 'International Tables Vol C Tables 4.2.6.8 and 6.1.1.4'
N N 0.0311 0.0180 'International Tables Vol C Tables 4.2.6.8 and 6.1.1.4'
B B 0.0090 0.0039 'International Tables Vol C Tables 4.2.6.8 and 6.1.1.4'

loop_
_geom_angle_atom_site_label_1
_geom_angle_atom_site_label_2
_geom_angle_atom_site_label_3
_geom_angle
C2 C1 C6 117.07(17)
C2 C1 C7 121.65(16)
C6 C1 C7 121.21(15)
C3 C2 C1 122.26(18)
C3 C2 H2 118.9
C1 C2 H2 118.9
C2 C3 C4 120.20(18)
C2 C3 H3 119.9
C4 C3 H3 119.9
C5 C4 C3 119.36(19)
C5 C4 H4 120.3
C3 C4 H4 120.3
C4 C5 C6 120.78(18)
C4 C5 H5 119.6
C6 C5 H5 119.6
C5 C6 C1 120.33(16)
C5 C6 C19 119.63(15)
C1 C6 C19 120.01(15)
C1 C7 C8 114.88(16)
C1 C7 B1 108.57(14)
C8 C7 B1 116.61(15)
C1 C7 H7 105.2
C8 C7 H7 105.2
B1 C7 H7 105.2
C9 C8 C10 109.5(2)
C9 C8 C7 116.22(18)
C10 C8 C7 112.38(19)
C9 C8 H8 106.0
C10 C8 H8 106.0
C7 C8 H8 106.0
C8 C9 H9A 109.5
C8 C9 H9B 109.5
H9A C9 H9B 109.5
C8 C9 H9C 109.5
H9A C9 H9C 109.5
H9B C9 H9C 109.5
C8 C10 H10A 109.5
C8 C10 H10B 109.5
H10A C10 H10B 109.5
C8 C10 H10C 109.5
H10A C10 H10C 109.5
H10B C10 H10C 109.5
C18 C11 C12 113.54(16)
C18 C11 B1 110.78(15)
C12 C11 B1 108.36(15)
C18 C11 H11 108.0
C12 C11 H11 108.0
B1 C11 H11 108.0
C11 C12 C13 116.05(16)
C11 C12 H12A 108.3
C13 C12 H12A 108.3
C11 C12 H12B 108.3
C13 C12 H12B 108.3
H12A C12 H12B 107.4
C14 C13 C12 115.07(16)
C14 C13 H13A 108.5
C12 C13 H13A 108.5
C14 C13 H13B 108.5
C12 C13 H13B 108.5
H13A C13 H13B 107.5
C13 C14 C15 114.02(17)
C13 C14 H14A 108.7
C15 C14 H14A 108.7
C13 C14 H14B 108.7
C15 C14 H14B 108.7
H14A C14 H14B 107.6
C16 C15 C14 110.27(16)
C16 C15 B1 115.39(15)
C14 C15 B1 104.78(15)
C16 C15 H15 108.7
C14 C15 H15 108.7
B1 C15 H15 108.7
C17 C16 C15 116.75(17)
C17 C16 H16A 108.1
C15 C16 H16A 108.1
C17 C16 H16B 108.1
C15 C16 H16B 108.1
H16A C16 H16B 107.3
C18 C17 C16 114.71(16)
C18 C17 H17A 108.6
C16 C17 H17A 108.6
C18 C17 H17B 108.6
C16 C17 H17B 108.6
H17A C17 H17B 107.6
C17 C18 C11 114.17(17)
C17 C18 H18A 108.7
C11 C18 H18A 108.7
C17 C18 H18B 108.7
C11 C18 H18B 108.7
H18A C18 H18B 107.6
N1 C19 C20 117.69(14)
N1 C19 C6 118.75(14)
C20 C19 C6 123.54(15)
C19 C20 C21 121.30(15)
C19 C20 H20 119.4
C21 C20 H20 119.4
N2 C21 C20 117.87(15)
N2 C21 C28 118.84(15)
C20 C21 C28 123.28(15)
N1 C22 N2 125.95(15)
N1 C22 H22 117.0
N2 C22 H22 117.0
C24 C23 C28 116.65(19)
C24 C23 C29 121.23(18)
C28 C23 C29 122.06(16)
C25 C24 C23 122.5(2)
C25 C24 H24 118.8
C23 C24 H24 118.8
C24 C25 C26 120.40(18)
C24 C25 H25 119.8
C26 C25 H25 119.8
C27 C26 C25 118.9(2)
C27 C26 H26 120.5
C25 C26 H26 120.5
C26 C27 C28 121.21(19)
C26 C27 H27 119.4
C28 C27 H27 119.4
C27 C28 C23 120.34(16)
C27 C28 C21 119.67(16)
C23 C28 C21 119.93(16)
C23 C29 C30 114.41(18)
C23 C29 B2 109.43(16)
C30 C29 B2 116.74(18)
C23 C29 H29 105.0
C30 C29 H29 105.0
B2 C29 H29 105.0
C32 C30 C29 115.09(19)
C32 C30 C31 109.1(2)
C29 C30 C31 113.5(2)
C32 C30 H30 106.2
C29 C30 H30 106.2
C31 C30 H30 106.2
C30 C31 H31A 109.5
C30 C31 H31B 109.5
H31A C31 H31B 109.5
C30 C31 H31C 109.5
H31A C31 H31C 109.5
H31B C31 H31C 109.5
C30 C32 H32A 109.5
C30 C32 H32B 109.5
H32A C32 H32B 109.5
C30 C32 H32C 109.5
H32A C32 H32C 109.5
H32B C32 H32C 109.5
C40 C33 C34 112.49(19)
C40 C33 B2 110.81(16)
C34 C33 B2 108.32(18)
C40 C33 H33 108.4
C34 C33 H33 108.4
B2 C33 H33 108.4
C35 C34 C33 115.4(2)
C35 C34 H34A 108.4
C33 C34 H34A 108.4
C35 C34 H34B 108.4
C33 C34 H34B 108.4
H34A C34 H34B 107.5
C36 C35 C34 115.45(19)
C36 C35 H35A 108.4
C34 C35 H35A 108.4
C36 C35 H35B 108.4
C34 C35 H35B 108.4
H35A C35 H35B 107.5
C35 C36 C37 113.96(19)
C35 C36 H36A 108.8
C37 C36 H36A 108.8
C35 C36 H36B 108.8
C37 C36 H36B 108.8
H36A C36 H36B 107.7
C36 C37 C38 109.22(16)
C36 C37 B2 105.42(17)
C38 C37 B2 116.28(16)
C36 C37 H37 108.6
C38 C37 H37 108.6
B2 C37 H37 108.6
C39 C38 C37 116.20(18)
C39 C38 H38A 108.2
C37 C38 H38A 108.2
C39 C38 H38B 108.2
C37 C38 H38B 108.2
H38A C38 H38B 107.4
C40 C39 C38 115.14(17)
C40 C39 H39A 108.5
C38 C39 H39A 108.5
C40 C39 H39B 108.5
C38 C39 H39B 108.5
H39A C39 H39B 107.5
C39 C40 C33 115.03(19)
C39 C40 H40A 108.5
C33 C40 H40A 108.5
C39 C40 H40B 108.5
C33 C40 H40B 108.5
H40A C40 H40B 107.5
C22 N1 C19 117.86(14)
C22 N1 B1 122.49(13)
C19 N1 B1 119.65(13)
C22 N2 C21 117.54(14)
C22 N2 B2 122.10(14)
C21 N2 B2 120.36(14)
C15 B1 C11 104.88(14)
C15 B1 C7 117.00(15)
C11 B1 C7 112.84(14)
C15 B1 N1 113.75(13)
C11 B1 N1 106.14(13)
C7 B1 N1 101.97(13)
C37 B2 C29 117.01(16)
C37 B2 C33 104.69(15)
C29 B2 C33 113.28(17)
C37 B2 N2 112.79(15)
C29 B2 N2 102.25(14)
C33 B2 N2 106.59(15)

loop_
_geom_bond_atom_site_label_1
_geom_bond_atom_site_label_2
_geom_bond_distance
C1 C2 1.396(3)
C1 C6 1.414(2)
C1 C7 1.510(3)
C2 C3 1.381(3)
C2 H2 0.9500
C3 C4 1.384(3)
C3 H3 0.9500
C4 C5 1.383(3)
C4 H4 0.9500
C5 C6 1.399(3)
C5 H5 0.9500
C6 C19 1.466(2)
C7 C8 1.555(3)
C7 B1 1.631(3)
C7 H7 1.0000
C8 C9 1.488(3)
C8 C10 1.508(3)
C8 H8 1.0000
C9 H9A 0.9800
C9 H9B 0.9800
C9 H9C 0.9800
C10 H10A 0.9800
C10 H10B 0.9800
C10 H10C 0.9800
C11 C18 1.533(3)
C11 C12 1.543(3)
C11 B1 1.629(2)
C11 H11 1.0000
C12 C13 1.545(3)
C12 H12A 0.9900
C12 H12B 0.9900
C13 C14 1.538(3)
C13 H13A 0.9900
C13 H13B 0.9900
C14 C15 1.549(3)
C14 H14A 0.9900
C14 H14B 0.9900
C15 C16 1.548(3)
C15 B1 1.626(2)
C15 H15 1.0000
C16 C17 1.538(3)
C16 H16A 0.9900
C16 H16B 0.9900
C17 C18 1.524(3)
C17 H17A 0.9900
C17 H17B 0.9900
C18 H18A 0.9900
C18 H18B 0.9900
C19 N1 1.365(2)
C19 C20 1.387(2)
C20 C21 1.390(2)
C20 H20 0.9500
C21 N2 1.366(2)
C21 C28 1.464(2)
C22 N1 1.328(2)
C22 N2 1.329(2)
C22 H22 0.9500
C23 C24 1.402(3)
C23 C28 1.408(3)
C23 C29 1.508(3)
C24 C25 1.379(3)
C24 H24 0.9500
C25 C26 1.382(3)
C25 H25 0.9500
C26 C27 1.379(3)
C26 H26 0.9500
C27 C28 1.405(3)
C27 H27 0.9500
C29 C30 1.532(3)
C29 B2 1.635(3)
C29 H29 1.0000
C30 C32 1.468(4)
C30 C31 1.539(3)
C30 H30 1.0000
C31 H31A 0.9800
C31 H31B 0.9800
C31 H31C 0.9800
C32 H32A 0.9800
C32 H32B 0.9800
C32 H32C 0.9800
C33 C40 1.532(3)
C33 C34 1.552(3)
C33 B2 1.637(3)
C33 H33 1.0000
C34 C35 1.549(4)
C34 H34A 0.9900
C34 H34B 0.9900
C35 C36 1.536(4)
C35 H35A 0.9900
C35 H35B 0.9900
C36 C37 1.544(3)
C36 H36A 0.9900
C36 H36B 0.9900
C37 C38 1.546(3)
C37 B2 1.625(3)
C37 H37 1.0000
C38 C39 1.535(3)
C38 H38A 0.9900
C38 H38B 0.9900
C39 C40 1.523(3)
C39 H39A 0.9900
C39 H39B 0.9900
C40 H40A 0.9900
C40 H40B 0.9900
N1 B1 1.643(2)
N2 B2 1.648(2)
